data_1505049
loop_
_publ_author_name
'Alberti, A.'
'Cruciani, G.'
'Galli, E.'
'Millini, R.'
'Zanardi, S.'

_publ_section_title
;
 In Situ X-ray Single-Crystal Study on the Dehydration Mechanism in the
 Monoclinic Polytype of Tschernichite, the Mineral Analog of Zeolite Beta
;
_journal_issue 12
_journal_name_full 'Journal of Physical Chemistry C'
_journal_page_first 4503
_journal_paper_doi 10.1021/jp065145s
_journal_volume 111
_journal_year 2007
_chemical_formula_moiety 'Ca1.99 Mg0.10 Na0.20 K0.08 Ba0.01 H3.95 O1.97 Al4.50 Si11.50 O32'
_chemical_formula_sum 'Ca1.84 K0 Mg0.11 Na0 O33.96 Si16'
_chemical_formula_weight 1066.96
_chemical_name_systematic
;
 ?
;
_space_group_IT_number 15
_symmetry_cell_setting monoclinic
_symmetry_space_group_name_Hall '-C 2yc'
_symmetry_space_group_name_H-M 'C 1 2/c 1'
_atom_sites_solution_hydrogens geom
_atom_sites_solution_primary direct
_atom_sites_solution_secondary difmap
_audit_creation_method SHELXL-97
_cell_angle_alpha 90.00
_cell_angle_beta 114.350(10)
_cell_angle_gamma 90.00
_cell_formula_units_Z 4
_cell_length_a 17.8630(10)
_cell_length_b 17.8570(10)
_cell_length_c 14.6360(10)
_cell_measurement_reflns_used 4299
_cell_measurement_temperature 423(2)
_cell_measurement_theta_max 27.47
_cell_measurement_theta_min 3.01
_cell_volume 4253.3(6)
_computing_structure_refinement 'SHELXL-97 (Sheldrick, 1997)'
_diffrn_ambient_temperature 423(2)
_diffrn_detector_area_resol_mean 9
_diffrn_measured_fraction_theta_full 0.880
_diffrn_measured_fraction_theta_max 0.880
_diffrn_measurement_device '95mm CCD camera on \k-goniostat'
_diffrn_measurement_device_type KappaCCD
_diffrn_measurement_method CCD
_diffrn_radiation_monochromator 'horizonally mounted graphite crystal'
_diffrn_radiation_source 'fine-focus sealed tube'
_diffrn_radiation_type MoK\a
_diffrn_radiation_wavelength 0.71073
_diffrn_reflns_av_R_equivalents 0.1440
_diffrn_reflns_av_sigmaI/netI 0.1882
_diffrn_reflns_limit_h_max 17
_diffrn_reflns_limit_h_min -22
_diffrn_reflns_limit_k_max 22
_diffrn_reflns_limit_k_min -18
_diffrn_reflns_limit_l_max 18
_diffrn_reflns_limit_l_min -15
_diffrn_reflns_number 7546
_diffrn_reflns_theta_full 27.47
_diffrn_reflns_theta_max 27.47
_diffrn_reflns_theta_min 3.01
_exptl_absorpt_coefficient_mu 0.795
_exptl_absorpt_correction_T_max 1.0
_exptl_absorpt_correction_T_min 0.8
_exptl_absorpt_correction_type multi-scan
_exptl_absorpt_process_details none
_exptl_crystal_colour colourless
_exptl_crystal_density_diffrn 1.003
_exptl_crystal_density_method 'not measured'
_exptl_crystal_description 'truncated piramid'
_exptl_crystal_F_000 2115
_exptl_crystal_size_max 0.36
_exptl_crystal_size_mid 0.29
_exptl_crystal_size_min 0.06
_refine_diff_density_max 1.605
_refine_diff_density_min -1.305
_refine_diff_density_rms 0.226
_refine_ls_extinction_method none
_refine_ls_goodness_of_fit_ref 1.005
_refine_ls_hydrogen_treatment mixed
_refine_ls_matrix_type full
_refine_ls_number_parameters 274
_refine_ls_number_reflns 4299
_refine_ls_number_restraints 0
_refine_ls_restrained_S_all 1.005
_refine_ls_R_factor_all 0.2441
_refine_ls_R_factor_gt 0.1283
_refine_ls_shift/su_max 0.200
_refine_ls_shift/su_mean 0.200
_refine_ls_structure_factor_coef Fsqd
_refine_ls_weighting_details 'calc w=1/[\s^2^(Fo^2^)+(0.2098P)^2^+80.5675P] where P=(Fo^2^+2Fc^2^)/3'
_refine_ls_weighting_scheme calc
_refine_ls_wR_factor_gt 0.3344
_refine_ls_wR_factor_ref 0.4176
_reflns_number_gt 2003
_reflns_number_total 4299
_reflns_threshold_expression >4sigma(I)
_cod_data_source_file jp065145ssi20061211_010635.cif
_cod_data_source_block beta_150
_cod_original_cell_volume 4253.3(4)
_cod_original_sg_symbol_H-M 'C 2/c'
_cod_database_code 1505049

loop_
_symmetry_equiv_pos_as_xyz
'x, y, z'
'-x, y, -z+1/2'
'x+1/2, y+1/2, z'
'-x+1/2, y+1/2, -z+1/2'
'-x, -y, -z'
'x, -y, z-1/2'
'-x+1/2, -y+1/2, -z'
'x+1/2, -y+1/2, z-1/2'

loop_
_atom_site_label
_atom_site_type_symbol
_atom_site_fract_x
_atom_site_fract_y
_atom_site_fract_z
_atom_site_U_iso_or_equiv
_atom_site_adp_type
_atom_site_occupancy
_atom_site_symmetry_multiplicity
_atom_site_calc_flag
_atom_site_refinement_flags
Si1 Si 0.17085(17) 0.83432(16) 0.8895(2) 0.0391(8) Uani 1 1 d .
Si2 Si 0.20674(16) 0.54244(14) 0.1130(2) 0.0330(7) Uani 1 1 d .
Si3 Si 0.19433(15) 0.41677(16) 0.2501(2) 0.0326(6) Uani 1 1 d .
Si4 Si 0.39346(17) 0.01988(15) 0.6170(2) 0.0361(7) Uani 1 1 d .
Si5 Si 0.52043(17) 0.14721(16) 0.6167(2) 0.0356(7) Uani 1 1 d .
Si6 Si 0.5000 0.2782(2) 0.7500 0.0327(10) Uani 1 2 d S
Si7 Si 0.29603(17) 0.29184(15) 0.3888(2) 0.0386(8) Uani 1 1 d .
Si8 Si 0.41966(15) 0.16882(14) 0.3869(2) 0.0321(7) Uani 1 1 d .
Si9 Si 0.5000 0.1119(2) 0.2500 0.0301(9) Uani 1 2 d S
O1 O 0.2116(4) 0.9118(4) 0.8768(7) 0.059(2) Uani 1 1 d .
O2 O 0.5772(5) 0.3328(5) 0.8047(7) 0.063(3) Uani 1 1 d .
O3 O 0.2217(5) 0.7636(5) 0.8751(6) 0.061(2) Uani 1 1 d .
O4 O 0.6701(6) 0.3327(5) 1.0021(6) 0.073(3) Uani 1 1 d .
O5 O 0.2317(5) 0.4778(4) 0.1969(6) 0.057(2) Uani 1 1 d .
O6 O 0.1383(5) 0.5960(5) 0.1283(7) 0.067(3) Uani 1 1 d .
O7 O 0.1646(5) 0.5013(5) 0.0041(5) 0.054(2) Uani 1 1 d .
O8 O 0.1704(5) 0.4548(5) 0.3349(6) 0.062(2) Uani 1 1 d .
O9 O 0.2644(5) 0.3540(4) 0.3012(7) 0.064(3) Uani 1 1 d .
O10 O 0.1135(5) 0.3825(5) 0.1568(6) 0.060(3) Uani 1 1 d .
O11 O 0.4614(6) 0.0825(5) 0.6291(7) 0.075(3) Uani 1 1 d .
O12 O 0.0652(5) 0.5608(4) 0.3409(7) 0.065(3) Uani 1 1 d .
O13 O 0.5136(6) 0.2267(5) 0.6650(7) 0.079(3) Uani 1 1 d .
O14 O 0.4980(4) 0.1623(4) 0.4942(5) 0.049(2) Uani 1 1 d .
O15 O 0.3724(5) 0.2471(4) 0.3781(6) 0.061(2) Uani 1 1 d .
O16 O 0.4519(4) 0.1680(4) 0.3004(6) 0.0506(19) Uani 1 1 d .
Ca1 Ca 0.1320(3) 0.3700(3) 0.0003(4) 0.058 Uani 0.519(6) 1 d P
Ca2 Ca 0.308(2) 0.531(2) -0.011(3) 0.075 Uiso 0.079(7) 1 d P
Ca3 Ca 0.4700(11) 0.6911(11) 0.0147(15) 0.030 Uiso 0.092(5) 1 d P
Ca5 Ca 0.3738(18) 0.3017(18) 0.231(2) 0.038 Uiso 0.066(5) 1 d P
Mg Mg 0.358(2) 0.256(2) 0.248(3) 0.009 Uiso 0.057(6) 1 d P
Ca6 Ca 0.049(4) 0.465(4) 0.057(6) 0.288 Uiso 0.151(16) 1 d P
W1 O 0.189(6) 0.202(6) 0.031(8) 0.067 Uiso 0.092(18) 1 d P
W2 O 0.167(3) 0.271(3) -0.078(4) 0.255 Uiso 0.48(4) 1 d P
W3 O 0.266(3) 0.310(3) 0.112(5) 0.096 Uiso 0.19(2) 1 d P
W4 O 0.223(5) 0.282(5) -0.116(6) 0.139 Uiso 0.18(3) 1 d P

loop_
_atom_site_aniso_label
_atom_site_aniso_U_11
_atom_site_aniso_U_22
_atom_site_aniso_U_33
_atom_site_aniso_U_23
_atom_site_aniso_U_13
_atom_site_aniso_U_12
Si1 0.0462(14) 0.0368(14) 0.0362(15) -0.0018(12) 0.0191(12) -0.0055(12)
Si2 0.0436(14) 0.0251(12) 0.0312(13) 0.0038(10) 0.0163(11) -0.0082(10)
Si3 0.0358(12) 0.0343(12) 0.0283(12) 0.0058(10) 0.0139(10) -0.0022(11)
Si4 0.0470(14) 0.0352(13) 0.0248(12) 0.0060(10) 0.0134(11) 0.0014(11)
Si5 0.0389(14) 0.0403(14) 0.0210(12) 0.0010(10) 0.0058(10) -0.0012(11)
Si6 0.0376(18) 0.0285(17) 0.0303(19) 0.000 0.0124(15) 0.000
Si7 0.0481(15) 0.0306(13) 0.0379(15) 0.0064(11) 0.0185(12) 0.0053(11)
Si8 0.0373(12) 0.0279(12) 0.0331(13) -0.0017(10) 0.0168(10) 0.0062(10)
Si9 0.0398(17) 0.0301(17) 0.0258(16) 0.000 0.0191(13) 0.000
O1 0.057(4) 0.051(4) 0.075(5) 0.002(4) 0.032(4) -0.029(3)
O2 0.048(4) 0.068(5) 0.054(5) -0.003(4) 0.001(4) -0.020(4)
O3 0.057(4) 0.058(5) 0.065(5) -0.002(4) 0.022(4) 0.022(4)
O4 0.101(6) 0.084(6) 0.035(4) 0.014(4) 0.027(4) 0.000(5)
O5 0.067(4) 0.055(4) 0.049(4) 0.025(3) 0.023(4) -0.003(4)
O6 0.091(5) 0.060(5) 0.054(5) 0.005(4) 0.033(4) 0.025(4)
O7 0.064(4) 0.069(5) 0.021(3) -0.001(3) 0.009(3) 0.014(4)
O8 0.064(4) 0.072(5) 0.063(5) -0.017(4) 0.040(3) -0.003(4)
O9 0.088(5) 0.048(4) 0.059(5) 0.030(4) 0.034(4) 0.020(4)
O10 0.050(4) 0.089(6) 0.029(4) -0.016(4) 0.003(3) -0.026(4)
O11 0.075(5) 0.076(5) 0.058(5) 0.016(5) 0.010(5) -0.030(4)
O12 0.078(5) 0.053(4) 0.057(5) 0.027(4) 0.020(4) 0.031(4)
O13 0.139(7) 0.049(5) 0.067(5) -0.021(4) 0.061(5) 0.005(5)
O14 0.047(4) 0.070(5) 0.023(3) 0.011(3) 0.007(3) -0.006(4)
O15 0.079(4) 0.039(4) 0.080(5) -0.005(4) 0.049(4) 0.023(4)
O16 0.066(4) 0.050(4) 0.054(4) 0.008(3) 0.043(3) 0.015(3)
Ca1 0.061 0.059 0.060 0.014 0.030 -0.015

loop_
_atom_type_symbol
_atom_type_description
_atom_type_scat_dispersion_real
_atom_type_scat_dispersion_imag
_atom_type_scat_source
Si Si 0.0672 0.0654 'International Tables Vol C Tables 4.2.6.8 and 6.1.1.4'
O O 0.0106 0.0060 'International Tables Vol C Tables 4.2.6.8 and 6.1.1.4'
Ca Ca 0.2262 0.3064 'International Tables Vol C Tables 4.2.6.8 and 6.1.1.4'
Mg Mg 0.0486 0.0363 'International Tables Vol C Tables 4.2.6.8 and 6.1.1.4'
